data_7232870
loop_
_publ_author_name
'Ma, Xian-Li'
'Wang, Qian'
'Feng, Xi-Yuan'
'Mo, Zu-Yu'
'Pan, Ying-Ming'
'Chen, Yan-Yan'
'Xin, Mao'
'Xu, Yan-Li'

_publ_section_title
;
 Metal-free visible-light induced cyclization/substitution cascade
 reaction of alkyne-tethered cyclohexadienones and diselenides: access to
 5-hydroxy-3-selenyl-4a,8a-dihydro-2H-chromen-6(5H)-ones
;
_journal_issue 13
_journal_name_full 'Green Chemistry'
_journal_page_first 3547
_journal_paper_doi 10.1039/C9GC00570F
_journal_volume 21
_journal_year 2019
_chemical_formula_moiety 'C29 H23 F3 O2 Se2'
_chemical_formula_sum 'C29 H23 F3 O2 Se2'
_chemical_formula_weight 618.39
_space_group_crystal_system monoclinic
_space_group_IT_number 14
_space_group_name_Hall '-P 2yn'
_space_group_name_H-M_alt 'P 1 21/n 1'
_symmetry_space_group_name_Hall '-P 2yn'
_symmetry_space_group_name_H-M 'P 1 21/n 1'
_atom_sites_solution_hydrogens geom
_atom_sites_solution_primary dual
_audit_creation_date 2018-11-29
_audit_creation_method
;
Olex2 1.2
(compiled 2018.05.29 svn.r3508 for OlexSys, GUI svn.r5506)
;
_audit_update_record
;
2018-12-21 deposited with the CCDC.    2019-06-04 downloaded from the CCDC.
;
_cell_angle_alpha 90
_cell_angle_beta 104.488(6)
_cell_angle_gamma 90
_cell_formula_units_Z 4
_cell_length_a 14.2456(8)
_cell_length_b 11.4003(6)
_cell_length_c 15.7834(9)
_cell_measurement_reflns_used 3966
_cell_measurement_temperature 100.01(10)
_cell_measurement_theta_max 28.9290
_cell_measurement_theta_min 2.4710
_cell_volume 2481.8(2)
_computing_cell_refinement 'CrysAlisPro 1.171.38.43f (Rigaku OD, 2015)'
_computing_data_collection 'CrysAlisPro 1.171.38.43f (Rigaku OD, 2015)'
_computing_data_reduction 'CrysAlisPro 1.171.38.43f (Rigaku OD, 2015)'
_computing_molecular_graphics 'Olex2 (Dolomanov et al., 2009)'
_computing_publication_material 'Olex2 (Dolomanov et al., 2009)'
_computing_structure_refinement 'ShelXL (Sheldrick, 2015)'
_computing_structure_solution 'ShelXT (Sheldrick, 2015)'
_diffrn_ambient_environment N~2~
_diffrn_ambient_temperature 100.01(10)
_diffrn_detector 'CCD plate'
_diffrn_detector_area_resol_mean 5.2684
_diffrn_detector_type AtlasS2
_diffrn_measured_fraction_theta_full 1.000
_diffrn_measured_fraction_theta_max 1.000
_diffrn_measurement_details
;
List of Runs (angles in degrees, time in seconds):

  # Type    Start    End  Width  t~exp~   \w     \q     \k     \f   Frames
#--------------------------------------------------------------------------
  1  \w     35.00  63.00   1.00   11.00    --   11.74 178.00-180.00   28
  2  \w    -38.00  34.00   1.00   11.00    --   11.74 -37.00   0.00   72
  3  \w    -58.00  47.00   1.00   11.00    --   11.74 -19.00 120.00  105
;
_diffrn_measurement_device 'four-circle diffractometer'
_diffrn_measurement_device_type 'SuperNova, Dual, Cu at zero, AtlasS2'
_diffrn_measurement_method '\w scans'
_diffrn_orient_matrix_type 'CrysAlisPro convention (1999,Acta A55,543-557)'
_diffrn_orient_matrix_UB_11 0.0282836000
_diffrn_orient_matrix_UB_12 0.0420502000
_diffrn_orient_matrix_UB_13 0.0284288000
_diffrn_orient_matrix_UB_21 0.0424880000
_diffrn_orient_matrix_UB_22 -0.0222063000
_diffrn_orient_matrix_UB_23 -0.0099811000
_diffrn_orient_matrix_UB_31 -0.0061391000
_diffrn_orient_matrix_UB_32 0.0401059000
_diffrn_orient_matrix_UB_33 -0.0353349000
_diffrn_radiation_monochromator mirror
_diffrn_radiation_probe x-ray
_diffrn_radiation_type MoK\a
_diffrn_radiation_wavelength 0.71073
_diffrn_reflns_av_R_equivalents 0.0360
_diffrn_reflns_av_unetI/netI 0.0521
_diffrn_reflns_Laue_measured_fraction_full 1.000
_diffrn_reflns_Laue_measured_fraction_max 1.000
_diffrn_reflns_limit_h_max 16
_diffrn_reflns_limit_h_min -14
_diffrn_reflns_limit_k_max 13
_diffrn_reflns_limit_k_min -13
_diffrn_reflns_limit_l_max 15
_diffrn_reflns_limit_l_min -18
_diffrn_reflns_number 11197
_diffrn_reflns_point_group_measured_fraction_full 1.000
_diffrn_reflns_point_group_measured_fraction_max 1.000
_diffrn_reflns_theta_full 24.996
_diffrn_reflns_theta_max 24.996
_diffrn_reflns_theta_min 2.223
_diffrn_source 'micro-focus sealed X-ray tube'
_diffrn_source_type 'SuperNova (Mo) X-ray Source'
_exptl_absorpt_coefficient_mu 3.028
_exptl_absorpt_correction_T_max 1.00000
_exptl_absorpt_correction_T_min 0.90924
_exptl_absorpt_correction_type multi-scan
_exptl_absorpt_process_details
;
CrysAlisPro 1.171.38.43f (Rigaku Oxford Diffraction, 2015)
Empirical absorption correction using spherical harmonics,
 implemented in SCALE3 ABSPACK scaling algorithm.
;
_exptl_crystal_colour colourless
_exptl_crystal_colour_primary colourless
_exptl_crystal_density_diffrn 1.655
_exptl_crystal_description block
_exptl_crystal_F_000 1232
_exptl_crystal_size_max 0.12
_exptl_crystal_size_mid 0.1
_exptl_crystal_size_min 0.08
_refine_diff_density_max 0.820
_refine_diff_density_min -0.480
_refine_diff_density_rms 0.090
_refine_ls_extinction_method none
_refine_ls_goodness_of_fit_ref 1.025
_refine_ls_hydrogen_treatment constr
_refine_ls_matrix_type full
_refine_ls_number_parameters 326
_refine_ls_number_reflns 4362
_refine_ls_number_restraints 0
_refine_ls_restrained_S_all 1.025
_refine_ls_R_factor_all 0.0538
_refine_ls_R_factor_gt 0.0377
_refine_ls_shift/su_max 0.001
_refine_ls_shift/su_mean 0.000
_refine_ls_structure_factor_coef Fsqd
_refine_ls_weighting_details 'w=1/[\s^2^(Fo^2^)+(0.0302P)^2^+2.7177P] where P=(Fo^2^+2Fc^2^)/3'
_refine_ls_weighting_scheme calc
_refine_ls_wR_factor_gt 0.0759
_refine_ls_wR_factor_ref 0.0822
_reflns_Friedel_coverage 0.000
_reflns_number_gt 3496
_reflns_number_total 4362
_reflns_threshold_expression 'I > 2\s(I)'
_cod_data_source_file c9gc00570f2.cif
_cod_data_source_block 283shang
_cod_depositor_comments 'Adding full bibliography for 7232870--7232871.cif.'
_cod_database_code 7232870
_shelx_shelxl_version_number 2018/3
_shelx_space_group_comment
;
The symmetry employed for this shelxl refinement is uniquely defined
by the following loop, which should always be used as a source of
symmetry information in preference to the above space-group names.
They are only intended as comments.
;
_reflns_odcompleteness_completeness 99.93
_reflns_odcompleteness_iscentric 1
_reflns_odcompleteness_theta 26.32
_olex2_refinement_description
;
1. Fixed Uiso
 At 1.2 times of:
  All C(H) groups, All C(H,H) groups
 At 1.5 times of:
  All C(H,H,H) groups
2.a Ternary CH refined with riding coordinates:
 C6(H6), C1(H1)
2.b Secondary CH2 refined with riding coordinates:
 C7(H7A,H7B)
2.c Aromatic/amide H refined with riding coordinates:
 C12(H12), C15(H15), C11(H11), C14(H14), C28(H28), C24(H24), C18(H18),
 C27(H27), C3(H3), C19(H19), C4(H4), C26(H26), C25(H25), C22(H22), C20(H20),
 C21(H21)
2.d Idealised Me refined as rotating group:
 C29(H29A,H29B,H29C)
;
_olex2_submission_special_instructions 'No special instructions were received'
_oxdiff_exptl_absorpt_empirical_details
;
Empirical correction (ABSPACK) includes:
- Absorption correction using spherical harmonics
- Frame scaling
- Detector area scaling
;
_oxdiff_exptl_absorpt_empirical_full_max 1.145
_oxdiff_exptl_absorpt_empirical_full_min 0.898

loop_
_space_group_symop_operation_xyz
'x, y, z'
'-x+1/2, y+1/2, -z+1/2'
'-x, -y, -z'
'x-1/2, -y-1/2, z-1/2'

loop_
_atom_site_label
_atom_site_type_symbol
_atom_site_fract_x
_atom_site_fract_y
_atom_site_fract_z
_atom_site_U_iso_or_equiv
_atom_site_adp_type
_atom_site_occupancy
_atom_site_site_symmetry_order
_atom_site_calc_flag
_atom_site_refinement_flags_posn
Se2 Se 0.77280(3) 0.65367(3) 0.21948(2) 0.02021(12) Uani 1 1 d .
Se1 Se 0.45951(3) 0.49426(3) 0.27258(2) 0.02177(12) Uani 1 1 d .
O2 O 0.49321(17) 0.7582(2) 0.22338(15) 0.0193(6) Uani 1 1 d .
O1 O 0.37048(18) 0.5611(2) 0.45009(16) 0.0268(6) Uani 1 1 d .
F1 F 0.90440(19) 0.4066(3) 0.68233(15) 0.0520(7) Uani 1 1 d .
F2 F 1.01703(17) 0.4420(3) 0.62307(18) 0.0630(9) Uani 1 1 d .
F3 F 0.9316(2) 0.2863(2) 0.58992(19) 0.0783(11) Uani 1 1 d .
C12 C 0.8135(2) 0.4110(3) 0.4570(2) 0.0178(8) Uani 1 1 d .
H12 H 0.826430 0.332739 0.447809 0.021 Uiso 1 1 calc R
C7 C 0.5806(2) 0.7487(3) 0.1962(2) 0.0200(8) Uani 1 1 d .
H7A H 0.604212 0.826816 0.188572 0.024 Uiso 1 1 calc R
H7B H 0.567247 0.709357 0.139997 0.024 Uiso 1 1 calc R
C6 C 0.5011(2) 0.5877(3) 0.3820(2) 0.0174(8) Uani 1 1 d .
H6 H 0.538091 0.536879 0.428606 0.021 Uiso 1 1 calc R
C8 C 0.6583(2) 0.6826(3) 0.2601(2) 0.0174(8) Uani 1 1 d .
C15 C 0.7733(2) 0.6423(3) 0.4849(2) 0.0207(8) Uani 1 1 d .
H15 H 0.759320 0.720068 0.494740 0.025 Uiso 1 1 calc R
C11 C 0.7483(2) 0.4732(3) 0.3927(2) 0.0169(8) Uani 1 1 d .
H11 H 0.718695 0.436798 0.340050 0.020 Uiso 1 1 calc R
C14 C 0.8398(2) 0.5813(3) 0.5490(2) 0.0203(8) Uani 1 1 d .
H14 H 0.870960 0.618031 0.601083 0.024 Uiso 1 1 calc R
C1 C 0.5645(2) 0.6931(3) 0.3718(2) 0.0157(8) Uani 1 1 d .
H1 H 0.589429 0.725881 0.430559 0.019 Uiso 1 1 calc R
C9 C 0.6524(2) 0.6556(3) 0.3405(2) 0.0142(8) Uani 1 1 d .
C17 C 0.4320(3) 0.3512(3) 0.3270(2) 0.0200(8) Uani 1 1 d .
C10 C 0.7271(2) 0.5890(3) 0.4063(2) 0.0149(8) Uani 1 1 d .
C2 C 0.5093(3) 0.7921(3) 0.3152(2) 0.0193(8) Uani 1 1 d .
C13 C 0.8593(3) 0.4650(3) 0.5346(2) 0.0183(8) Uani 1 1 d .
C23 C 0.7119(3) 0.5676(3) 0.1150(2) 0.0188(8) Uani 1 1 d .
C28 C 0.6476(3) 0.4765(3) 0.1181(2) 0.0245(9) Uani 1 1 d .
H28 H 0.631928 0.458137 0.170319 0.029 Uiso 1 1 calc R
C5 C 0.4080(3) 0.6230(3) 0.4043(2) 0.0217(9) Uani 1 1 d .
C24 C 0.7352(3) 0.5932(3) 0.0369(2) 0.0212(9) Uani 1 1 d .
H24 H 0.778024 0.653896 0.034500 0.025 Uiso 1 1 calc R
C18 C 0.5067(3) 0.2838(3) 0.3769(2) 0.0245(9) Uani 1 1 d .
H18 H 0.570776 0.307795 0.385464 0.029 Uiso 1 1 calc R
C27 C 0.6074(3) 0.4138(3) 0.0431(3) 0.0272(9) Uani 1 1 d .
H27 H 0.563754 0.353643 0.044865 0.033 Uiso 1 1 calc R
C3 C 0.4088(3) 0.8084(3) 0.3264(2) 0.0209(8) Uani 1 1 d .
H3 H 0.375582 0.875948 0.303115 0.025 Uiso 1 1 calc R
C19 C 0.4850(3) 0.1803(3) 0.4139(3) 0.0259(9) Uani 1 1 d .
H19 H 0.534462 0.135813 0.448973 0.031 Uiso 1 1 calc R
C29 C 0.5653(3) 0.9066(3) 0.3348(2) 0.0242(9) Uani 1 1 d .
H29A H 0.630669 0.894691 0.330576 0.036 Uiso 1 1 calc GR
H29B H 0.565741 0.932222 0.392799 0.036 Uiso 1 1 calc GR
H29C H 0.534720 0.965145 0.293247 0.036 Uiso 1 1 calc GR
C4 C 0.3638(3) 0.7339(3) 0.3668(2) 0.0229(9) Uani 1 1 d .
H4 H 0.301814 0.752285 0.371657 0.027 Uiso 1 1 calc R
C26 C 0.6311(3) 0.4392(3) -0.0349(2) 0.0247(9) Uani 1 1 d .
H26 H 0.604125 0.396153 -0.085168 0.030 Uiso 1 1 calc R
C25 C 0.6951(3) 0.5290(3) -0.0369(2) 0.0249(9) Uani 1 1 d .
H25 H 0.711485 0.546492 -0.088944 0.030 Uiso 1 1 calc R
C22 C 0.3377(3) 0.3139(4) 0.3137(3) 0.0278(9) Uani 1 1 d .
H22 H 0.287527 0.359762 0.280988 0.033 Uiso 1 1 calc R
C16 C 0.9273(3) 0.3987(4) 0.6049(3) 0.0283(10) Uani 1 1 d .
C20 C 0.3905(3) 0.1432(3) 0.3991(2) 0.0281(9) Uani 1 1 d .
H20 H 0.376405 0.073062 0.423375 0.034 Uiso 1 1 calc R
C21 C 0.3170(3) 0.2090(4) 0.3485(3) 0.0303(10) Uani 1 1 d .
H21 H 0.253210 0.182943 0.337677 0.036 Uiso 1 1 calc R

loop_
_atom_site_aniso_label
_atom_site_aniso_U_11
_atom_site_aniso_U_22
_atom_site_aniso_U_33
_atom_site_aniso_U_23
_atom_site_aniso_U_13
_atom_site_aniso_U_12
Se2 0.01452(19) 0.0289(2) 0.0186(2) 0.00112(17) 0.00690(15) 0.00075(16)
Se1 0.0226(2) 0.0255(2) 0.0177(2) -0.00167(17) 0.00601(16) -0.00523(17)
O2 0.0150(13) 0.0269(14) 0.0167(13) 0.0011(11) 0.0050(11) 0.0016(11)
O1 0.0191(14) 0.0386(16) 0.0263(14) 0.0071(13) 0.0122(12) -0.0001(13)
F1 0.0575(18) 0.0683(19) 0.0293(14) 0.0214(14) 0.0092(13) 0.0171(15)
F2 0.0204(14) 0.094(2) 0.0653(19) 0.0377(18) -0.0061(13) -0.0016(14)
F3 0.108(3) 0.0374(17) 0.0572(19) -0.0074(15) -0.0400(18) 0.0336(17)
C12 0.0173(19) 0.0173(19) 0.022(2) -0.0020(17) 0.0107(16) 0.0008(16)
C7 0.020(2) 0.024(2) 0.0189(19) 0.0031(17) 0.0096(16) 0.0017(17)
C6 0.0174(19) 0.0202(19) 0.0153(18) -0.0004(16) 0.0053(15) -0.0011(16)
C8 0.0125(18) 0.021(2) 0.0194(19) -0.0038(16) 0.0048(15) 0.0006(16)
C15 0.0169(19) 0.0192(19) 0.027(2) -0.0025(18) 0.0079(17) -0.0006(16)
C11 0.0140(18) 0.024(2) 0.0131(18) 0.0002(16) 0.0029(15) -0.0009(16)
C14 0.0155(19) 0.026(2) 0.0167(19) -0.0012(17) -0.0002(16) -0.0018(17)
C1 0.0152(18) 0.0160(18) 0.0151(18) -0.0028(16) 0.0019(15) -0.0004(15)
C9 0.0122(17) 0.0126(17) 0.0178(19) -0.0026(16) 0.0035(15) -0.0024(15)
C17 0.025(2) 0.0181(19) 0.0192(19) -0.0047(17) 0.0094(17) -0.0028(17)
C10 0.0098(17) 0.022(2) 0.0144(18) 0.0018(16) 0.0053(14) -0.0005(15)
C2 0.0167(19) 0.023(2) 0.0190(19) 0.0004(17) 0.0067(16) 0.0024(16)
C13 0.0137(19) 0.024(2) 0.020(2) 0.0021(17) 0.0081(16) -0.0013(16)
C23 0.0178(19) 0.019(2) 0.0193(19) 0.0016(16) 0.0043(16) 0.0058(16)
C28 0.024(2) 0.029(2) 0.024(2) 0.0009(18) 0.0118(18) -0.0006(18)
C5 0.0160(19) 0.032(2) 0.0165(19) -0.0026(18) 0.0026(16) -0.0019(17)
C24 0.0162(19) 0.024(2) 0.025(2) 0.0030(18) 0.0076(17) 0.0014(17)
C18 0.020(2) 0.026(2) 0.029(2) -0.0080(19) 0.0075(17) -0.0036(17)
C27 0.023(2) 0.025(2) 0.036(2) 0.002(2) 0.0111(19) -0.0010(18)
C3 0.019(2) 0.023(2) 0.020(2) 0.0017(17) 0.0037(16) 0.0042(17)
C19 0.032(2) 0.019(2) 0.027(2) -0.0011(18) 0.0076(18) 0.0031(18)
C29 0.024(2) 0.021(2) 0.029(2) 0.0022(18) 0.0093(17) 0.0035(17)
C4 0.015(2) 0.033(2) 0.021(2) -0.0006(18) 0.0053(16) 0.0089(17)
C26 0.027(2) 0.026(2) 0.021(2) -0.0034(18) 0.0049(17) 0.0086(18)
C25 0.025(2) 0.033(2) 0.019(2) 0.0026(18) 0.0088(17) 0.0082(19)
C22 0.021(2) 0.032(2) 0.031(2) -0.0014(19) 0.0077(18) -0.0028(18)
C16 0.021(2) 0.033(2) 0.028(2) 0.000(2) 0.0023(18) 0.0052(19)
C20 0.041(3) 0.020(2) 0.027(2) -0.0031(19) 0.016(2) -0.005(2)
C21 0.024(2) 0.037(2) 0.032(2) -0.004(2) 0.0122(19) -0.008(2)

loop_
_atom_type_symbol
_atom_type_description
_atom_type_scat_dispersion_real
_atom_type_scat_dispersion_imag
_atom_type_scat_source
C C 0.0033 0.0016 'International Tables Vol C Tables 4.2.6.8 and 6.1.1.4'
H H 0.0000 0.0000 'International Tables Vol C Tables 4.2.6.8 and 6.1.1.4'
F F 0.0171 0.0103 'International Tables Vol C Tables 4.2.6.8 and 6.1.1.4'
O O 0.0106 0.0060 'International Tables Vol C Tables 4.2.6.8 and 6.1.1.4'
Se Se -0.0929 2.2259 'International Tables Vol C Tables 4.2.6.8 and 6.1.1.4'

loop_
_geom_angle_atom_site_label_1
_geom_angle_atom_site_label_2
_geom_angle_atom_site_label_3
_geom_angle
C8 Se2 C23 97.72(15)
C17 Se1 C6 96.63(15)
C7 O2 C2 112.8(3)
C13 C12 C11 120.2(3)
O2 C7 C8 113.0(3)
C1 C6 Se1 112.5(2)
C5 C6 Se1 104.9(2)
C5 C6 C1 113.0(3)
C7 C8 Se2 114.0(2)
C9 C8 Se2 122.7(3)
C9 C8 C7 123.1(3)
C14 C15 C10 121.0(3)
C10 C11 C12 120.4(3)
C13 C14 C15 119.2(3)
C9 C1 C6 111.6(3)
C9 C1 C2 111.3(3)
C2 C1 C6 114.1(3)
C8 C9 C1 120.0(3)
C8 C9 C10 125.2(3)
C10 C9 C1 114.7(3)
C18 C17 Se1 120.6(3)
C22 C17 Se1 119.5(3)
C22 C17 C18 119.8(4)
C15 C10 C9 119.6(3)
C11 C10 C15 118.9(3)
C11 C10 C9 121.4(3)
O2 C2 C1 108.3(3)
O2 C2 C3 103.4(3)
O2 C2 C29 111.9(3)
C3 C2 C1 112.9(3)
C3 C2 C29 109.8(3)
C29 C2 C1 110.4(3)
C12 C13 C14 120.2(3)
C12 C13 C16 120.8(3)
C14 C13 C16 119.0(3)
C28 C23 Se2 120.5(3)
C24 C23 Se2 119.8(3)
C24 C23 C28 119.6(3)
C27 C28 C23 119.5(4)
O1 C5 C6 121.6(3)
O1 C5 C4 121.8(3)
C4 C5 C6 116.6(3)
C25 C24 C23 120.1(4)
C19 C18 C17 119.4(4)
C28 C27 C26 120.8(4)
C4 C3 C2 124.8(3)
C20 C19 C18 120.2(4)
C3 C4 C5 122.5(3)
C25 C26 C27 119.1(4)
C24 C25 C26 120.9(4)
C17 C22 C21 120.4(4)
F1 C16 C13 112.6(3)
F2 C16 F1 102.6(3)
F2 C16 C13 112.6(3)
F3 C16 F1 105.2(4)
F3 C16 F2 108.4(4)
F3 C16 C13 114.5(3)
C21 C20 C19 120.3(4)
C20 C21 C22 119.9(4)

loop_
_geom_bond_atom_site_label_1
_geom_bond_atom_site_label_2
_geom_bond_distance
Se2 C8 1.924(3)
Se2 C23 1.928(3)
Se1 C6 1.990(3)
Se1 C17 1.929(4)
O2 C7 1.419(4)
O2 C2 1.462(4)
O1 C5 1.224(4)
F1 C16 1.345(5)
F2 C16 1.332(5)
F3 C16 1.308(5)
C12 C11 1.387(5)
C12 C13 1.380(5)
C7 C8 1.500(5)
C6 C1 1.535(5)
C6 C5 1.509(5)
C8 C9 1.329(5)
C15 C14 1.388(5)
C15 C10 1.391(5)
C11 C10 1.383(5)
C14 C13 1.385(5)
C1 C9 1.518(5)
C1 C2 1.530(5)
C9 C10 1.495(5)
C17 C18 1.387(5)
C17 C22 1.375(5)
C2 C3 1.498(5)
C2 C29 1.520(5)
C13 C16 1.484(5)
C23 C28 1.394(5)
C23 C24 1.385(5)
C28 C27 1.379(5)
C5 C4 1.469(5)
C24 C25 1.373(5)
C18 C19 1.386(5)
C27 C26 1.386(5)
C3 C4 1.320(5)
C19 C20 1.373(5)
C26 C25 1.378(5)
C22 C21 1.379(6)
C20 C21 1.371(6)
